data_4070713
loop_
_publ_author_name
'Kilian, Michaela'
'Wadepohl, Hubert'
'Gade, Lutz H.'

_publ_section_title
;
 Triamidostannates(II) as Sterically Demanding Ligands for Rhodium and
 Iridium
;
_journal_issue 4
_journal_name_full Organometallics
_journal_page_first 524
_journal_paper_doi 10.1021/om700960p
_journal_volume 27
_journal_year 2008
_chemical_formula_sum 'C53 H65 N3 P Rh Si4 Sn'
_chemical_formula_weight 1109.01
_space_group_IT_number 60
_symmetry_cell_setting orthorhombic
_symmetry_Int_Tables_number 60
_symmetry_space_group_name_Hall '-P 2n 2ab'
_symmetry_space_group_name_H-M 'P b c n'
_atom_sites_solution_hydrogens geom
_atom_sites_solution_primary direct
_atom_sites_solution_secondary difmap
_audit_block_code ga_mk2
_audit_creation_method SHELXL-97
_cell_angle_alpha 90.00
_cell_angle_beta 90.00
_cell_angle_gamma 90.00
_cell_formula_units_Z 8
_cell_length_a 42.049(4)
_cell_length_b 12.9598(11)
_cell_length_c 19.6423(17)
_cell_measurement_temperature 100(2)
_cell_volume 10704.0(16)
_computing_cell_refinement 'SAINT (Bruker AXS, 1997-2006)'
_computing_data_collection 'SMART (Bruker AXS, 1997-2003)'
_computing_data_reduction 'SAINT (Bruker AXS, 1997-2006)'
_computing_molecular_graphics 'PLATON (Spek, 1980-2005)'
_computing_publication_material 'SHELXL-97 (Sheldrick, 1997)'
_computing_structure_refinement 'SHELXL-97 (Sheldrick, 1997)'
_computing_structure_solution 'DIRDIF (Beurskens, 1999)'
_diffrn_ambient_temperature 100(2)
_diffrn_measured_fraction_theta_full 1.000
_diffrn_measured_fraction_theta_max 1.000
_diffrn_measurement_device_type 'CCD area detector (Bruker AXS Smart 1000)'
_diffrn_measurement_method '\f- and \w-scans'
_diffrn_radiation_monochromator graphite
_diffrn_radiation_probe x-ray
_diffrn_radiation_type MoK\a
_diffrn_radiation_wavelength 0.71073
_diffrn_reflns_av_R_equivalents 0.1168
_diffrn_reflns_av_sigmaI/netI 0.0773
_diffrn_reflns_limit_h_max 50
_diffrn_reflns_limit_h_min 0
_diffrn_reflns_limit_k_max 15
_diffrn_reflns_limit_k_min 0
_diffrn_reflns_limit_l_max 23
_diffrn_reflns_limit_l_min 0
_diffrn_reflns_number 63386
_diffrn_reflns_theta_full 25.02
_diffrn_reflns_theta_max 25.02
_diffrn_reflns_theta_min 1.64
_diffrn_source 'fine-focus sealed tube'
_exptl_absorpt_coefficient_mu 0.931
_exptl_absorpt_correction_T_max 0.9126
_exptl_absorpt_correction_T_min 0.8106
_exptl_absorpt_correction_type multi-scan
_exptl_absorpt_process_details 'SADABS (Bruker AXS, 2004-2007)'
_exptl_crystal_colour orange
_exptl_crystal_density_diffrn 1.376
_exptl_crystal_density_method 'not measured'
_exptl_crystal_description irregular
_exptl_crystal_F_000 4560
_exptl_crystal_size_max 0.25
_exptl_crystal_size_mid 0.15
_exptl_crystal_size_min 0.10
_platon_squeeze_details
;
;
_refine_diff_density_max 1.197
_refine_diff_density_min -1.414
_refine_diff_density_rms 0.146
_refine_ls_abs_structure_details 'Flack H D (1983), Acta Cryst. A39, 876-881'
_refine_ls_extinction_method none
_refine_ls_goodness_of_fit_ref 1.022
_refine_ls_hydrogen_treatment constr
_refine_ls_matrix_type full
_refine_ls_number_parameters 578
_refine_ls_number_reflns 9454
_refine_ls_number_restraints 0
_refine_ls_restrained_S_all 1.022
_refine_ls_R_factor_all 0.0844
_refine_ls_R_factor_gt 0.0554
_refine_ls_shift/su_max 0.001
_refine_ls_shift/su_mean 0.000
_refine_ls_structure_factor_coef Fsqd
_refine_ls_weighting_details 'calc w=1/[\s^2^(Fo^2^)+(0.0685P)^2^+12.2083P] where P=(Fo^2^+2Fc^2^)/3'
_refine_ls_weighting_scheme calc
_refine_ls_wR_factor_gt 0.1259
_refine_ls_wR_factor_ref 0.1366
_reflns_number_gt 6515
_reflns_number_total 9454
_reflns_threshold_expression >2sigma(I)
_cod_data_source_file om700960p-file001.cif
_cod_data_source_block 5b
_cod_database_code 4070713
_audit_block_refno 236

loop_
_symmetry_equiv_pos_as_xyz
'x, y, z'
'-x+1/2, -y+1/2, z+1/2'
'x+1/2, -y+1/2, -z'
'-x, y, -z+1/2'
'-x, -y, -z'
'x-1/2, y-1/2, -z-1/2'
'-x-1/2, y-1/2, z'
'x, -y, z-1/2'

loop_
_atom_site_label
_atom_site_type_symbol
_atom_site_fract_x
_atom_site_fract_y
_atom_site_fract_z
_atom_site_U_iso_or_equiv
_atom_site_adp_type
_atom_site_occupancy
_atom_site_symmetry_multiplicity
_atom_site_calc_flag
_atom_site_refinement_flags
C1 C 0.13807(15) 0.7724(5) 0.6199(3) 0.0187(14) Uani 1 1 d .
H1 H 0.1590 0.7675 0.6022 0.022 Uiso 1 1 calc R
C2 C 0.11489(15) 0.8429(4) 0.6005(3) 0.0177(14) Uani 1 1 d .
H2 H 0.1169 0.8965 0.5678 0.021 Uiso 1 1 calc R
C3 C 0.08529(14) 0.8161(5) 0.6428(3) 0.0191(14) Uani 1 1 d .
H3 H 0.0682 0.8696 0.6455 0.023 Uiso 1 1 calc R
C4 C 0.07596(15) 0.7101(5) 0.6135(3) 0.0223(15) Uani 1 1 d .
H4 H 0.0576 0.6946 0.5871 0.027 Uiso 1 1 calc R
C5 C 0.09943(14) 0.6422(5) 0.6331(3) 0.0137(13) Uani 1 1 d .
H5 H 0.1005 0.5708 0.6226 0.016 Uiso 1 1 calc R
C6 C 0.12347(13) 0.7042(5) 0.6753(3) 0.0144(13) Uani 1 1 d .
H6 H 0.1384 0.6647 0.7052 0.017 Uiso 1 1 calc R
C7 C 0.10052(14) 0.7818(5) 0.7100(3) 0.0183(14) Uani 1 1 d .
H7A H 0.0852 0.7480 0.7412 0.022 Uiso 1 1 calc R
H7B H 0.1118 0.8385 0.7337 0.022 Uiso 1 1 calc R
C10 C 0.15827(14) 0.7104(5) 0.3043(3) 0.0167(14) Uani 1 1 d .
C11 C 0.14811(14) 0.6711(5) 0.2417(3) 0.0181(14) Uani 1 1 d .
H11 H 0.1320 0.7069 0.2173 0.022 Uiso 1 1 calc R
C12 C 0.16087(15) 0.5811(5) 0.2138(3) 0.0202(14) Uani 1 1 d .
H12 H 0.1536 0.5576 0.1707 0.024 Uiso 1 1 calc R
C13 C 0.18394(14) 0.5257(4) 0.2483(3) 0.0160(14) Uani 1 1 d .
C14 C 0.19309(14) 0.5612(5) 0.3121(3) 0.0186(14) Uani 1 1 d .
H14 H 0.2084 0.5234 0.3375 0.022 Uiso 1 1 calc R
C15 C 0.18040(14) 0.6506(4) 0.3394(3) 0.0157(13) Uani 1 1 d .
H15 H 0.1870 0.6719 0.3835 0.019 Uiso 1 1 calc R
C16 C 0.19949(15) 0.4319(5) 0.2160(4) 0.0242(16) Uani 1 1 d .
H16A H 0.2209 0.4501 0.2005 0.036 Uiso 1 1 calc R
H16B H 0.1867 0.4089 0.1771 0.036 Uiso 1 1 calc R
H16C H 0.2008 0.3762 0.2496 0.036 Uiso 1 1 calc R
C17 C 0.09614(15) 0.9215(5) 0.2569(4) 0.0273(16) Uani 1 1 d .
H17A H 0.0892 0.8580 0.2343 0.041 Uiso 1 1 calc R
H17B H 0.0931 0.9802 0.2262 0.041 Uiso 1 1 calc R
H17C H 0.0836 0.9321 0.2984 0.041 Uiso 1 1 calc R
C18 C 0.16263(17) 0.9050(5) 0.1981(3) 0.0278(16) Uani 1 1 d .
H18A H 0.1851 0.8917 0.2082 0.042 Uiso 1 1 calc R
H18B H 0.1606 0.9711 0.1741 0.042 Uiso 1 1 calc R
H18C H 0.1543 0.8495 0.1693 0.042 Uiso 1 1 calc R
C19 C 0.17630(16) 1.1611(5) 0.2897(3) 0.0212(15) Uani 1 1 d .
H19A H 0.1612 1.2184 0.2938 0.032 Uiso 1 1 calc R
H19B H 0.1781 1.1408 0.2418 0.032 Uiso 1 1 calc R
H19C H 0.1972 1.1829 0.3066 0.032 Uiso 1 1 calc R
C20 C 0.08010(14) 0.9211(5) 0.4604(3) 0.0191(14) Uani 1 1 d .
C21 C 0.06572(15) 0.8275(5) 0.4387(3) 0.0243(15) Uani 1 1 d .
H21 H 0.0761 0.7872 0.4050 0.029 Uiso 1 1 calc R
C22 C 0.03754(15) 0.7936(5) 0.4647(4) 0.0278(17) Uani 1 1 d .
H22 H 0.0292 0.7293 0.4499 0.033 Uiso 1 1 calc R
C23 C 0.02071(15) 0.8518(5) 0.5128(4) 0.0264(17) Uani 1 1 d .
C24 C 0.03387(15) 0.9452(5) 0.5317(3) 0.0255(16) Uani 1 1 d .
H24 H 0.0226 0.9877 0.5628 0.031 Uiso 1 1 calc R
C25 C 0.06279(14) 0.9793(5) 0.5071(3) 0.0208(15) Uani 1 1 d .
H25 H 0.0710 1.0434 0.5224 0.025 Uiso 1 1 calc R
C26 C -0.00961(15) 0.8132(6) 0.5436(4) 0.0351(19) Uani 1 1 d .
H26A H -0.0193 0.8679 0.5710 0.053 Uiso 1 1 calc R
H26B H -0.0051 0.7534 0.5725 0.053 Uiso 1 1 calc R
H26C H -0.0243 0.7928 0.5073 0.053 Uiso 1 1 calc R
C27 C 0.09147(14) 1.1604(5) 0.3959(3) 0.0183(14) Uani 1 1 d .
H27A H 0.0790 1.1246 0.3609 0.027 Uiso 1 1 calc R
H27B H 0.1009 1.2229 0.3764 0.027 Uiso 1 1 calc R
H27C H 0.0776 1.1791 0.4340 0.027 Uiso 1 1 calc R
C28 C 0.13923(15) 1.1297(5) 0.5088(3) 0.0206(14) Uani 1 1 d .
H28A H 0.1217 1.1366 0.5413 0.031 Uiso 1 1 calc R
H28B H 0.1485 1.1978 0.4998 0.031 Uiso 1 1 calc R
H28C H 0.1556 1.0842 0.5279 0.031 Uiso 1 1 calc R
C30 C 0.20303(13) 0.8579(5) 0.5186(3) 0.0133(13) Uani 1 1 d .
C31 C 0.21468(14) 0.7593(5) 0.5241(3) 0.0187(14) Uani 1 1 d .
H31 H 0.2104 0.7101 0.4894 0.022 Uiso 1 1 calc R
C32 C 0.23295(14) 0.7310(5) 0.5808(3) 0.0201(15) Uani 1 1 d .
H32 H 0.2411 0.6627 0.5834 0.024 Uiso 1 1 calc R
C33 C 0.23954(13) 0.7989(5) 0.6330(3) 0.0172(14) Uani 1 1 d .
C34 C 0.22706(14) 0.8979(5) 0.6274(3) 0.0200(14) Uani 1 1 d .
H34 H 0.2307 0.9465 0.6628 0.024 Uiso 1 1 calc R
C35 C 0.20944(14) 0.9268(5) 0.5714(3) 0.0186(14) Uani 1 1 d .
H35 H 0.2015 0.9953 0.5686 0.022 Uiso 1 1 calc R
C36 C 0.25985(16) 0.7693(6) 0.6921(4) 0.0304(17) Uani 1 1 d .
H36A H 0.2615 0.6939 0.6944 0.046 Uiso 1 1 calc R
H36B H 0.2503 0.7952 0.7342 0.046 Uiso 1 1 calc R
H36C H 0.2811 0.7992 0.6865 0.046 Uiso 1 1 calc R
C37 C 0.22860(14) 1.0713(5) 0.4385(3) 0.0203(14) Uani 1 1 d .
H37A H 0.2155 1.1155 0.4676 0.030 Uiso 1 1 calc R
H37B H 0.2382 1.1130 0.4023 0.030 Uiso 1 1 calc R
H37C H 0.2454 1.0395 0.4659 0.030 Uiso 1 1 calc R
C38 C 0.22999(14) 0.8904(5) 0.3436(3) 0.0184(14) Uani 1 1 d .
H38A H 0.2475 0.8623 0.3707 0.028 Uiso 1 1 calc R
H38B H 0.2386 0.9347 0.3076 0.028 Uiso 1 1 calc R
H38C H 0.2179 0.8337 0.3231 0.028 Uiso 1 1 calc R
C40 C 0.08445(14) 0.5293(5) 0.3973(3) 0.0179(14) Uani 1 1 d .
C41 C 0.08787(15) 0.6015(5) 0.3456(3) 0.0215(15) Uani 1 1 d .
H41 H 0.1007 0.6608 0.3529 0.026 Uiso 1 1 calc R
C42 C 0.07269(16) 0.5880(5) 0.2830(3) 0.0276(16) Uani 1 1 d .
H42 H 0.0754 0.6378 0.2480 0.033 Uiso 1 1 calc R
C43 C 0.05388(16) 0.5030(6) 0.2720(4) 0.0301(17) Uani 1 1 d .
H43 H 0.0433 0.4945 0.2296 0.036 Uiso 1 1 calc R
C44 C 0.05033(16) 0.4296(5) 0.3230(4) 0.0297(17) Uani 1 1 d .
H44 H 0.0373 0.3707 0.3156 0.036 Uiso 1 1 calc R
C45 C 0.06581(16) 0.4427(5) 0.3844(4) 0.0263(16) Uani 1 1 d .
H45 H 0.0637 0.3914 0.4186 0.032 Uiso 1 1 calc R
C50 C 0.14141(14) 0.4816(4) 0.4753(3) 0.0172(13) Uani 1 1 d .
C51 C 0.14862(15) 0.4085(5) 0.4262(4) 0.0235(15) Uani 1 1 d .
H51 H 0.1339 0.3936 0.3909 0.028 Uiso 1 1 calc R
C52 C 0.17786(15) 0.3566(5) 0.4289(4) 0.0273(16) Uani 1 1 d .
H52 H 0.1829 0.3067 0.3952 0.033 Uiso 1 1 calc R
C53 C 0.19957(16) 0.3777(5) 0.4807(4) 0.0273(17) Uani 1 1 d .
H53 H 0.2191 0.3409 0.4830 0.033 Uiso 1 1 calc R
C54 C 0.19263(15) 0.4510(5) 0.5277(4) 0.0257(16) Uani 1 1 d .
H54 H 0.2075 0.4660 0.5628 0.031 Uiso 1 1 calc R
C55 C 0.16419(15) 0.5040(5) 0.5251(3) 0.0249(15) Uani 1 1 d .
H55 H 0.1600 0.5564 0.5577 0.030 Uiso 1 1 calc R
C60 C 0.07908(14) 0.4641(4) 0.5320(3) 0.0151(13) Uani 1 1 d .
C61 C 0.04772(15) 0.4938(5) 0.5437(3) 0.0227(15) Uani 1 1 d .
H61 H 0.0400 0.5561 0.5243 0.027 Uiso 1 1 calc R
C62 C 0.02737(16) 0.4327(5) 0.5836(4) 0.0286(17) Uani 1 1 d .
H62 H 0.0060 0.4533 0.5913 0.034 Uiso 1 1 calc R
C63 C 0.03881(18) 0.3424(6) 0.6116(4) 0.0345(19) Uani 1 1 d .
H63 H 0.0251 0.3003 0.6381 0.041 Uiso 1 1 calc R
C64 C 0.06972(17) 0.3126(5) 0.6016(3) 0.0263(16) Uani 1 1 d .
H64 H 0.0775 0.2509 0.6217 0.032 Uiso 1 1 calc R
C65 C 0.08969(16) 0.3738(5) 0.5614(3) 0.0205(14) Uani 1 1 d .
H65 H 0.1111 0.3527 0.5542 0.025 Uiso 1 1 calc R
N1 N 0.14578(11) 0.8026(4) 0.3317(3) 0.0151(11) Uani 1 1 d .
N2 N 0.11068(11) 0.9470(4) 0.4372(3) 0.0143(11) Uani 1 1 d .
N3 N 0.18497(11) 0.8899(4) 0.4601(2) 0.0142(11) Uani 1 1 d .
P P 0.10360(4) 0.55029(12) 0.48003(8) 0.0144(3) Uani 1 1 d .
Rh Rh 0.111811(12) 0.70797(4) 0.53354(2) 0.01558(13) Uani 1 1 d .
Si1 Si 0.13940(4) 0.91044(13) 0.27992(9) 0.0146(4) Uani 1 1 d .
Si2 Si 0.12390(4) 1.07315(13) 0.42709(9) 0.0140(4) Uani 1 1 d .
Si3 Si 0.20318(4) 0.96791(12) 0.39975(9) 0.0123(4) Uani 1 1 d .
Si4 Si 0.16151(4) 1.04677(12) 0.34188(8) 0.0124(4) Uani 1 1 d .
Sn Sn 0.141789(9) 0.81648(3) 0.43873(2) 0.01171(12) Uani 1 1 d .

loop_
_atom_site_aniso_label
_atom_site_aniso_U_11
_atom_site_aniso_U_22
_atom_site_aniso_U_33
_atom_site_aniso_U_23
_atom_site_aniso_U_13
_atom_site_aniso_U_12
C1 0.024(3) 0.013(3) 0.019(4) -0.004(3) 0.003(3) 0.001(3)
C2 0.028(4) 0.008(3) 0.017(3) 0.000(3) 0.002(3) 0.002(3)
C3 0.015(3) 0.021(3) 0.021(4) 0.000(3) -0.001(3) 0.004(3)
C4 0.024(3) 0.031(4) 0.012(3) -0.009(3) 0.005(3) -0.005(3)
C5 0.018(3) 0.012(3) 0.011(3) -0.001(3) 0.005(3) -0.002(3)
C6 0.010(3) 0.022(3) 0.012(3) 0.001(3) 0.001(2) 0.005(3)
C7 0.018(3) 0.024(3) 0.013(3) -0.009(3) 0.004(3) -0.001(3)
C10 0.022(3) 0.014(3) 0.013(3) -0.002(3) 0.003(3) -0.002(3)
C11 0.022(3) 0.016(3) 0.016(3) -0.007(3) 0.000(3) 0.001(3)
C12 0.026(4) 0.017(3) 0.017(4) -0.004(3) -0.004(3) -0.004(3)
C13 0.017(3) 0.008(3) 0.023(4) 0.000(3) -0.001(3) 0.001(2)
C14 0.020(3) 0.015(3) 0.021(4) 0.004(3) 0.000(3) 0.001(3)
C15 0.018(3) 0.013(3) 0.016(3) 0.001(3) 0.001(3) 0.000(2)
C16 0.017(3) 0.021(3) 0.035(4) -0.002(3) -0.001(3) 0.001(3)
C17 0.029(4) 0.017(3) 0.036(4) 0.004(3) -0.013(3) -0.002(3)
C18 0.043(4) 0.023(4) 0.017(4) -0.003(3) 0.003(3) 0.005(3)
C19 0.035(4) 0.017(3) 0.012(3) 0.000(3) -0.004(3) -0.006(3)
C20 0.014(3) 0.022(3) 0.022(4) 0.011(3) 0.002(3) 0.004(3)
C21 0.026(4) 0.026(4) 0.021(4) 0.000(3) 0.002(3) -0.001(3)
C22 0.018(3) 0.025(4) 0.041(4) 0.006(3) -0.015(3) -0.005(3)
C23 0.016(3) 0.030(4) 0.033(4) 0.018(3) 0.001(3) 0.003(3)
C24 0.021(4) 0.031(4) 0.024(4) 0.012(3) 0.004(3) 0.011(3)
C25 0.016(3) 0.018(3) 0.028(4) 0.005(3) 0.003(3) 0.007(3)
C26 0.014(3) 0.047(5) 0.045(5) 0.020(4) 0.000(3) -0.001(3)
C27 0.017(3) 0.017(3) 0.020(4) 0.010(3) 0.006(3) 0.006(3)
C28 0.027(4) 0.016(3) 0.019(4) -0.001(3) 0.004(3) -0.001(3)
C30 0.005(3) 0.022(3) 0.013(3) 0.008(3) -0.001(2) 0.002(2)
C31 0.020(3) 0.017(3) 0.019(4) -0.003(3) 0.003(3) -0.002(3)
C32 0.020(3) 0.018(3) 0.023(4) 0.009(3) -0.001(3) 0.001(3)
C33 0.010(3) 0.027(4) 0.015(3) 0.003(3) 0.000(2) -0.005(3)
C34 0.020(3) 0.027(4) 0.014(3) 0.003(3) -0.004(3) 0.000(3)
C35 0.023(3) 0.015(3) 0.018(4) 0.000(3) 0.001(3) 0.003(3)
C36 0.026(4) 0.037(4) 0.028(4) 0.011(3) -0.010(3) -0.006(3)
C37 0.020(3) 0.016(3) 0.025(4) -0.002(3) 0.002(3) -0.001(3)
C38 0.018(3) 0.019(3) 0.019(4) -0.004(3) 0.006(3) 0.001(3)
C40 0.016(3) 0.020(3) 0.017(3) -0.004(3) 0.002(3) 0.003(3)
C41 0.027(4) 0.023(3) 0.014(3) 0.004(3) -0.006(3) -0.007(3)
C42 0.031(4) 0.033(4) 0.019(4) 0.007(3) -0.002(3) -0.005(3)
C43 0.035(4) 0.038(4) 0.018(4) -0.007(3) -0.014(3) -0.007(3)
C44 0.032(4) 0.029(4) 0.027(4) -0.002(3) -0.004(3) -0.011(3)
C45 0.038(4) 0.016(3) 0.026(4) -0.002(3) -0.009(3) -0.008(3)
C50 0.020(3) 0.013(3) 0.019(4) 0.005(3) -0.001(3) -0.002(3)
C51 0.029(4) 0.015(3) 0.026(4) -0.004(3) 0.001(3) -0.004(3)
C52 0.026(4) 0.015(3) 0.041(5) -0.005(3) 0.012(3) 0.002(3)
C53 0.021(4) 0.021(4) 0.040(5) 0.009(3) 0.003(3) -0.002(3)
C54 0.015(3) 0.030(4) 0.032(4) 0.001(3) -0.004(3) 0.001(3)
C55 0.031(4) 0.025(4) 0.019(4) -0.003(3) -0.005(3) 0.005(3)
C60 0.021(3) 0.016(3) 0.008(3) -0.001(3) -0.003(3) -0.007(3)
C61 0.024(4) 0.025(4) 0.019(4) -0.005(3) -0.003(3) -0.002(3)
C62 0.022(4) 0.034(4) 0.030(4) -0.012(3) 0.006(3) -0.013(3)
C63 0.037(4) 0.041(5) 0.026(4) 0.001(3) 0.007(3) -0.019(4)
C64 0.042(4) 0.022(4) 0.015(4) 0.004(3) -0.009(3) -0.009(3)
C65 0.032(4) 0.014(3) 0.016(3) -0.004(3) 0.004(3) -0.005(3)
N1 0.008(2) 0.015(3) 0.021(3) -0.002(2) -0.003(2) 0.002(2)
N2 0.009(2) 0.018(3) 0.015(3) 0.003(2) 0.004(2) 0.000(2)
N3 0.016(3) 0.018(3) 0.009(3) 0.002(2) -0.001(2) -0.002(2)
P 0.0174(8) 0.0125(8) 0.0134(9) -0.0005(6) -0.0008(6) -0.0008(6)
Rh 0.0228(3) 0.0132(2) 0.0108(3) -0.0009(2) 0.0024(2) -0.0042(2)
Si1 0.0179(9) 0.0140(8) 0.0119(9) 0.0001(7) -0.0036(7) 0.0001(7)
Si2 0.0144(8) 0.0126(8) 0.0151(9) 0.0024(7) 0.0024(7) 0.0019(7)
Si3 0.0116(8) 0.0130(8) 0.0122(9) -0.0006(7) 0.0016(7) -0.0003(7)
Si4 0.0137(8) 0.0110(8) 0.0124(9) 0.0021(7) 0.0003(7) -0.0006(6)
Sn 0.0117(2) 0.0117(2) 0.0117(2) 0.00214(17) -0.00023(17) 0.00055(16)

loop_
_atom_type_symbol
_atom_type_description
_atom_type_scat_dispersion_real
_atom_type_scat_dispersion_imag
_atom_type_scat_source
C C 0.0033 0.0016 'International Tables Vol C Tables 4.2.6.8 and 6.1.1.4'
H H 0.0000 0.0000 'International Tables Vol C Tables 4.2.6.8 and 6.1.1.4'
N N 0.0061 0.0033 'International Tables Vol C Tables 4.2.6.8 and 6.1.1.4'
P P 0.1023 0.0942 'International Tables Vol C Tables 4.2.6.8 and 6.1.1.4'
Rh Rh -1.1178 0.9187 'International Tables Vol C Tables 4.2.6.8 and 6.1.1.4'
Si Si 0.0817 0.0704 'International Tables Vol C Tables 4.2.6.8 and 6.1.1.4'
Sn Sn -0.6537 1.4246 'International Tables Vol C Tables 4.2.6.8 and 6.1.1.4'

loop_
_geom_angle_atom_site_label_1
_geom_angle_atom_site_label_2
_geom_angle_atom_site_label_3
_geom_angle
C2 C1 C6 107.1(5)
C2 C1 Rh 71.6(4)
C6 C1 Rh 97.4(4)
C2 C1 H1 126.4
C6 C1 H1 126.4
Rh C1 H1 99.1
C1 C2 C3 105.7(5)
C1 C2 Rh 71.4(3)
C3 C2 Rh 95.5(4)
C1 C2 H2 127.2
C3 C2 H2 127.2
Rh C2 H2 100.6
C7 C3 C2 101.1(5)
C7 C3 C4 99.8(5)
C2 C3 C4 101.9(5)
C7 C3 H3 117.1
C2 C3 H3 117.1
C4 C3 H3 117.1
C5 C4 C3 106.4(5)
C5 C4 Rh 72.4(3)
C3 C4 Rh 96.0(4)
C5 C4 H4 126.8
C3 C4 H4 126.8
Rh C4 H4 99.5
C4 C5 C6 106.8(5)
C4 C5 Rh 70.9(4)
C6 C5 Rh 97.0(3)
C4 C5 H5 126.6
C6 C5 H5 126.6
Rh C5 H5 99.9
C1 C6 C5 100.6(5)
C1 C6 C7 100.8(5)
C5 C6 C7 99.6(4)
C1 C6 H6 117.5
C5 C6 H6 117.5
C7 C6 H6 117.5
C3 C7 C6 93.9(5)
C3 C7 H7A 112.9
C6 C7 H7A 112.9
C3 C7 H7B 112.9
C6 C7 H7B 112.9
H7A C7 H7B 110.4
C15 C10 C11 115.9(5)
C15 C10 N1 122.1(5)
C11 C10 N1 122.0(6)
C12 C11 C10 122.1(6)
C12 C11 H11 118.9
C10 C11 H11 118.9
C13 C12 C11 120.7(6)
C13 C12 H12 119.7
C11 C12 H12 119.7
C12 C13 C14 117.6(5)
C12 C13 C16 120.8(6)
C14 C13 C16 121.5(5)
C15 C14 C13 121.4(6)
C15 C14 H14 119.3
C13 C14 H14 119.3
C14 C15 C10 122.1(6)
C14 C15 H15 119.0
C10 C15 H15 119.0
C13 C16 H16A 109.5
C13 C16 H16B 109.5
H16A C16 H16B 109.5
C13 C16 H16C 109.5
H16A C16 H16C 109.5
H16B C16 H16C 109.5
Si1 C17 H17A 109.5
Si1 C17 H17B 109.5
H17A C17 H17B 109.5
Si1 C17 H17C 109.5
H17A C17 H17C 109.5
H17B C17 H17C 109.5
Si1 C18 H18A 109.5
Si1 C18 H18B 109.5
H18A C18 H18B 109.5
Si1 C18 H18C 109.5
H18A C18 H18C 109.5
H18B C18 H18C 109.5
Si4 C19 H19A 109.5
Si4 C19 H19B 109.5
H19A C19 H19B 109.5
Si4 C19 H19C 109.5
H19A C19 H19C 109.5
H19B C19 H19C 109.5
C25 C20 N2 124.2(6)
C25 C20 C21 115.9(6)
N2 C20 C21 119.8(6)
C22 C21 C20 122.2(6)
C22 C21 H21 118.9
C20 C21 H21 118.9
C21 C22 C23 121.2(6)
C21 C22 H22 119.4
C23 C22 H22 119.4
C24 C23 C22 116.8(6)
C24 C23 C26 121.7(7)
C22 C23 C26 121.5(7)
C25 C24 C23 122.6(6)
C25 C24 H24 118.7
C23 C24 H24 118.7
C24 C25 C20 121.2(6)
C24 C25 H25 119.4
C20 C25 H25 119.4
C23 C26 H26A 109.5
C23 C26 H26B 109.5
H26A C26 H26B 109.5
C23 C26 H26C 109.5
H26A C26 H26C 109.5
H26B C26 H26C 109.5
Si2 C27 H27A 109.5
Si2 C27 H27B 109.5
H27A C27 H27B 109.5
Si2 C27 H27C 109.5
H27A C27 H27C 109.5
H27B C27 H27C 109.5
Si2 C28 H28A 109.5
Si2 C28 H28B 109.5
H28A C28 H28B 109.5
Si2 C28 H28C 109.5
H28A C28 H28C 109.5
H28B C28 H28C 109.5
C31 C30 C35 117.9(5)
C31 C30 N3 121.3(6)
C35 C30 N3 120.8(5)
C30 C31 C32 120.1(6)
C30 C31 H31 120.0
C32 C31 H31 120.0
C33 C32 C31 122.3(6)
C33 C32 H32 118.9
C31 C32 H32 118.9
C32 C33 C34 117.1(6)
C32 C33 C36 121.9(6)
C34 C33 C36 121.0(6)
C35 C34 C33 121.1(6)
C35 C34 H34 119.5
C33 C34 H34 119.5
C34 C35 C30 121.6(6)
C34 C35 H35 119.2
C30 C35 H35 119.2
C33 C36 H36A 109.5
C33 C36 H36B 109.5
H36A C36 H36B 109.5
C33 C36 H36C 109.5
H36A C36 H36C 109.5
H36B C36 H36C 109.5
Si3 C37 H37A 109.5
Si3 C37 H37B 109.5
H37A C37 H37B 109.5
Si3 C37 H37C 109.5
H37A C37 H37C 109.5
H37B C37 H37C 109.5
Si3 C38 H38A 109.5
Si3 C38 H38B 109.5
H38A C38 H38B 109.5
Si3 C38 H38C 109.5
H38A C38 H38C 109.5
H38B C38 H38C 109.5
C41 C40 C45 117.9(6)
C41 C40 P 120.2(5)
C45 C40 P 121.9(5)
C40 C41 C42 120.8(6)
C40 C41 H41 119.6
C42 C41 H41 119.6
C43 C42 C41 120.1(6)
C43 C42 H42 119.9
C41 C42 H42 119.9
C42 C43 C44 119.9(6)
C42 C43 H43 120.1
C44 C43 H43 120.1
C45 C44 C43 119.6(6)
C45 C44 H44 120.2
C43 C44 H44 120.2
C44 C45 C40 121.6(6)
C44 C45 H45 119.2
C40 C45 H45 119.2
C51 C50 C55 118.6(6)
C51 C50 P 124.1(5)
C55 C50 P 117.3(5)
C50 C51 C52 119.6(6)
C50 C51 H51 120.2
C52 C51 H51 120.2
C53 C52 C51 120.6(6)
C53 C52 H52 119.7
C51 C52 H52 119.7
C54 C53 C52 119.6(6)
C54 C53 H53 120.2
C52 C53 H53 120.2
C53 C54 C55 120.6(7)
C53 C54 H54 119.7
C55 C54 H54 119.7
C54 C55 C50 121.1(6)
C54 C55 H55 119.5
C50 C55 H55 119.5
C65 C60 C61 118.2(6)
C65 C60 P 124.7(5)
C61 C60 P 117.2(5)
C60 C61 C62 120.8(6)
C60 C61 H61 119.6
C62 C61 H61 119.6
C63 C62 C61 119.2(7)
C63 C62 H62 120.4
C61 C62 H62 120.4
C64 C63 C62 120.9(7)
C64 C63 H63 119.6
C62 C63 H63 119.6
C63 C64 C65 119.4(7)
C63 C64 H64 120.3
C65 C64 H64 120.3
C60 C65 C64 121.6(6)
C60 C65 H65 119.2
C64 C65 H65 119.2
C10 N1 Si1 120.8(4)
C10 N1 Sn 118.7(4)
Si1 N1 Sn 119.8(3)
C20 N2 Si2 123.7(4)
C20 N2 Sn 111.5(4)
Si2 N2 Sn 123.4(2)
C30 N3 Si3 118.7(4)
C30 N3 Sn 119.2(4)
Si3 N3 Sn 120.7(3)
C50 P C60 102.8(3)
C50 P C40 105.4(3)
C60 P C40 99.0(3)
C50 P Rh 108.8(2)
C60 P Rh 111.6(2)
C40 P Rh 126.6(2)
C4 Rh C1 77.6(2)
C4 Rh C2 66.3(2)
C1 Rh C2 37.0(2)
C4 Rh C5 36.7(2)
C1 Rh C5 65.0(2)
C2 Rh C5 77.8(2)
C4 Rh P 103.57(17)
C1 Rh P 139.52(16)
C2 Rh P 169.05(17)
C5 Rh P 91.51(16)
C4 Rh Sn 145.98(18)
C1 Rh Sn 95.88(17)
C2 Rh Sn 88.28(16)
C5 Rh Sn 160.69(15)
P Rh Sn 102.67(4)
N1 Si1 C17 110.4(3)
N1 Si1 C18 112.8(3)
C17 Si1 C18 107.5(3)
N1 Si1 Si4 103.90(18)
C17 Si1 Si4 116.9(2)
C18 Si1 Si4 105.4(2)
N2 Si2 C27 111.8(3)
N2 Si2 C28 112.3(3)
C27 Si2 C28 107.1(3)
N2 Si2 Si4 99.27(18)
C27 Si2 Si4 110.3(2)
C28 Si2 Si4 116.0(2)
N3 Si3 C38 110.8(3)
N3 Si3 C37 113.0(3)
C38 Si3 C37 106.2(3)
N3 Si3 Si4 104.93(18)
C38 Si3 Si4 113.7(2)
C37 Si3 Si4 108.3(2)
C19 Si4 Si3 111.0(2)
C19 Si4 Si2 119.6(2)
Si3 Si4 Si2 103.00(9)
C19 Si4 Si1 115.9(2)
Si3 Si4 Si1 102.82(8)
Si2 Si4 Si1 102.42(8)
N3 Sn N1 99.74(18)
N3 Sn N2 100.03(18)
N1 Sn N2 95.83(18)
N3 Sn Rh 120.84(13)
N1 Sn Rh 133.62(13)
N2 Sn Rh 97.98(13)
Si4 Sn Rh 155.67(3)

loop_
_geom_bond_atom_site_label_1
_geom_bond_atom_site_label_2
_geom_bond_distance
C1 C2 1.390(9)
C1 C6 1.529(8)
C1 Rh 2.190(6)
C1 H1 0.9500
C2 C3 1.537(9)
C2 Rh 2.192(6)
C2 H2 0.9500
C3 C7 1.534(9)
C3 C4 1.540(9)
C3 H3 1.0000
C4 C5 1.377(9)
C4 Rh 2.177(6)
C4 H4 0.9500
C5 C6 1.534(8)
C5 Rh 2.196(6)
C5 H5 0.9500
C6 C7 1.552(8)
C6 H6 1.0000
C7 H7A 0.9900
C7 H7B 0.9900
C10 C15 1.393(8)
C10 C11 1.398(8)
C10 N1 1.412(7)
C11 C12 1.396(8)
C11 H11 0.9500
C12 C13 1.384(8)
C12 H12 0.9500
C13 C14 1.389(9)
C13 C16 1.520(8)
C14 C15 1.383(8)
C14 H14 0.9500
C15 H15 0.9500
C16 H16A 0.9800
C16 H16B 0.9800
C16 H16C 0.9800
C17 Si1 1.880(6)
C17 H17A 0.9800
C17 H17B 0.9800
C17 H17C 0.9800
C18 Si1 1.883(7)
C18 H18A 0.9800
C18 H18B 0.9800
C18 H18C 0.9800
C19 Si4 1.906(6)
C19 H19A 0.9800
C19 H19B 0.9800
C19 H19C 0.9800
C20 C25 1.393(9)
C20 N2 1.405(7)
C20 C21 1.421(9)
C21 C22 1.363(9)
C21 H21 0.9500
C22 C23 1.400(10)
C22 H22 0.9500
C23 C24 1.382(10)
C23 C26 1.498(9)
C24 C25 1.380(9)
C24 H24 0.9500
C25 H25 0.9500
C26 H26A 0.9800
C26 H26B 0.9800
C26 H26C 0.9800
C27 Si2 1.874(6)
C27 H27A 0.9800
C27 H27B 0.9800
C27 H27C 0.9800
C28 Si2 1.878(6)
C28 H28A 0.9800
C28 H28B 0.9800
C28 H28C 0.9800
C30 C31 1.374(8)
C30 C35 1.394(8)
C30 N3 1.438(7)
C31 C32 1.402(9)
C31 H31 0.9500
C32 C33 1.378(9)
C32 H32 0.9500
C33 C34 1.391(9)
C33 C36 1.492(9)
C34 C35 1.379(9)
C34 H34 0.9500
C35 H35 0.9500
C36 H36A 0.9800
C36 H36B 0.9800
C36 H36C 0.9800
C37 Si3 1.876(6)
C37 H37A 0.9800
C37 H37B 0.9800
C37 H37C 0.9800
C38 Si3 1.870(6)
C38 H38A 0.9800
C38 H38B 0.9800
C38 H38C 0.9800
C40 C41 1.389(9)
C40 C45 1.392(9)
C40 P 1.833(6)
C41 C42 1.396(9)
C41 H41 0.9500
C42 C43 1.373(9)
C42 H42 0.9500
C43 C44 1.390(10)
C43 H43 0.9500
C44 C45 1.381(9)
C44 H44 0.9500
C45 H45 0.9500
C50 C51 1.386(9)
C50 C55 1.400(9)
C50 P 1.825(6)
C51 C52 1.402(9)
C51 H51 0.9500
C52 C53 1.394(10)
C52 H52 0.9500
C53 C54 1.358(10)
C53 H53 0.9500
C54 C55 1.380(9)
C54 H54 0.9500
C55 H55 0.9500
C60 C65 1.379(9)
C60 C61 1.392(9)
C60 P 1.831(6)
C61 C62 1.406(9)
C61 H61 0.9500
C62 C63 1.379(10)
C62 H62 0.9500
C63 C64 1.370(10)
C63 H63 0.9500
C64 C65 1.399(9)
C64 H64 0.9500
C65 H65 0.9500
N1 Si1 1.749(5)
N1 Sn 2.117(5)
N2 Si2 1.738(5)
N2 Sn 2.139(5)
N3 Si3 1.736(5)
N3 Sn 2.092(5)
P Rh 2.3237(16)
Rh Sn 2.6522(6)
Si1 Si4 2.338(2)
Si2 Si4 2.328(2)
Si3 Si4 2.325(2)

loop_
_geom_torsion_atom_site_label_1
_geom_torsion_atom_site_label_2
_geom_torsion_atom_site_label_3
_geom_torsion_atom_site_label_4
_geom_torsion
C6 C1 C2 C3 -1.6(6)
Rh C1 C2 C3 90.6(4)
C6 C1 C2 Rh -92.2(4)
C1 C2 C3 C7 35.1(6)
Rh C2 C3 C7 107.4(4)
C1 C2 C3 C4 -67.5(6)
Rh C2 C3 C4 4.8(5)
C7 C3 C4 C5 -35.1(6)
C2 C3 C4 C5 68.6(6)
C7 C3 C4 Rh -108.5(4)
C2 C3 C4 Rh -4.8(5)
C3 C4 C5 C6 0.5(6)
Rh C4 C5 C6 91.7(4)
C3 C4 C5 Rh -91.2(4)
C2 C1 C6 C5 70.1(6)
Rh C1 C6 C5 -2.9(4)
C2 C1 C6 C7 -32.0(6)
Rh C1 C6 C7 -104.9(4)
C4 C5 C6 C1 -69.2(6)
Rh C5 C6 C1 2.9(4)
C4 C5 C6 C7 33.8(6)
Rh C5 C6 C7 105.9(4)
C2 C3 C7 C6 -51.6(5)
C4 C3 C7 C6 52.7(5)
C1 C6 C7 C3 50.4(5)
C5 C6 C7 C3 -52.4(5)
C15 C10 C11 C12 -4.1(9)
N1 C10 C11 C12 178.7(6)
C10 C11 C12 C13 1.2(9)
C11 C12 C13 C14 1.9(9)
C11 C12 C13 C16 -175.8(6)
C12 C13 C14 C15 -2.1(9)
C16 C13 C14 C15 175.6(6)
C13 C14 C15 C10 -1.0(9)
C11 C10 C15 C14 3.9(9)
N1 C10 C15 C14 -178.8(5)
C25 C20 C21 C22 -3.4(9)
N2 C20 C21 C22 173.4(6)
C20 C21 C22 C23 2.2(10)
C21 C22 C23 C24 0.8(10)
C21 C22 C23 C26 -177.6(6)
C22 C23 C24 C25 -2.6(10)
C26 C23 C24 C25 175.8(6)
C23 C24 C25 C20 1.3(10)
N2 C20 C25 C24 -175.0(6)
C21 C20 C25 C24 1.7(9)
C35 C30 C31 C32 -1.3(9)
N3 C30 C31 C32 178.3(5)
C30 C31 C32 C33 0.9(9)
C31 C32 C33 C34 0.4(9)
C31 C32 C33 C36 -178.0(6)
C32 C33 C34 C35 -1.2(9)
C36 C33 C34 C35 177.2(6)
C33 C34 C35 C30 0.9(9)
C31 C30 C35 C34 0.4(9)
N3 C30 C35 C34 -179.1(5)
C45 C40 C41 C42 0.9(10)
P C40 C41 C42 -178.2(5)
C40 C41 C42 C43 0.5(10)
C41 C42 C43 C44 -0.9(11)
C42 C43 C44 C45 0.0(11)
C43 C44 C45 C40 1.5(11)
C41 C40 C45 C44 -1.9(10)
P C40 C45 C44 177.1(5)
C55 C50 C51 C52 2.1(9)
P C50 C51 C52 -177.1(5)
C50 C51 C52 C53 0.4(10)
C51 C52 C53 C54 -1.8(10)
C52 C53 C54 C55 0.7(10)
C53 C54 C55 C50 1.8(10)
C51 C50 C55 C54 -3.2(10)
P C50 C55 C54 176.0(5)
C65 C60 C61 C62 -0.7(9)
P C60 C61 C62 -179.3(5)
C60 C61 C62 C63 0.1(10)
C61 C62 C63 C64 0.8(11)
C62 C63 C64 C65 -1.2(10)
C61 C60 C65 C64 0.4(9)
P C60 C65 C64 178.9(5)
C63 C64 C65 C60 0.6(10)
C15 C10 N1 Si1 140.6(5)
C11 C10 N1 Si1 -42.3(7)
C15 C10 N1 Sn -29.7(7)
C11 C10 N1 Sn 147.4(5)
C25 C20 N2 Si2 -32.8(8)
C21 C20 N2 Si2 150.7(5)
C25 C20 N2 Sn 133.7(5)
C21 C20 N2 Sn -42.8(7)
C31 C30 N3 Si3 -104.6(6)
C35 C30 N3 Si3 74.9(6)
C31 C30 N3 Sn 61.9(7)
C35 C30 N3 Sn -118.5(5)
C51 C50 P C60 87.9(6)
C55 C50 P C60 -91.3(5)
C51 C50 P C40 -15.4(6)
C55 C50 P C40 165.5(5)
C51 C50 P Rh -153.7(5)
C55 C50 P Rh 27.1(5)
C65 C60 P C50 3.4(6)
C61 C60 P C50 -178.1(5)
C65 C60 P C40 111.5(5)
C61 C60 P C40 -70.0(5)
C65 C60 P Rh -113.1(5)
C61 C60 P Rh 65.4(5)
C41 C40 P C50 -94.7(5)
C45 C40 P C50 86.3(6)
C41 C40 P C60 159.3(5)
C45 C40 P C60 -19.7(6)
C41 C40 P Rh 33.7(6)
C45 C40 P Rh -145.3(5)
C5 C4 Rh C1 -64.6(4)
C3 C4 Rh C1 40.8(4)
C5 C4 Rh C2 -101.8(4)
C3 C4 Rh C2 3.6(4)
C3 C4 Rh C5 105.4(5)
C5 C4 Rh P 73.8(4)
C3 C4 Rh P 179.2(3)
C5 C4 Rh Sn -146.6(3)
C3 C4 Rh Sn -41.3(5)
C2 C1 Rh C4 -66.9(4)
C6 C1 Rh C4 38.7(4)
C6 C1 Rh C2 105.6(5)
C2 C1 Rh C5 -103.5(4)
C6 C1 Rh C5 2.2(3)
C2 C1 Rh P -163.4(3)
C6 C1 Rh P -57.7(5)
C2 C1 Rh Sn 79.2(4)
C6 C1 Rh Sn -175.1(3)
C1 C2 Rh C4 101.1(4)
C3 C2 Rh C4 -3.6(4)
C3 C2 Rh C1 -104.7(5)
C1 C2 Rh C5 64.4(4)
C3 C2 Rh C5 -40.4(4)
C1 C2 Rh P 78.1(10)
C3 C2 Rh P -26.6(11)
C1 C2 Rh Sn -102.1(4)
C3 C2 Rh Sn 153.2(3)
C6 C5 Rh C4 -105.4(5)
C4 C5 Rh C1 103.2(4)
C6 C5 Rh C1 -2.2(3)
C4 C5 Rh C2 66.5(4)
C6 C5 Rh C2 -38.9(3)
C4 C5 Rh P -110.9(4)
C6 C5 Rh P 143.7(3)
C4 C5 Rh Sn 111.4(5)
C6 C5 Rh Sn 6.0(7)
C50 P Rh C4 -128.4(3)
C60 P Rh C4 -15.6(3)
C40 P Rh C4 104.6(3)
C50 P Rh C1 -41.7(3)
C60 P Rh C1 71.1(3)
C40 P Rh C1 -168.7(3)
C50 P Rh C2 -106.7(9)
C60 P Rh C2 6.0(9)
C40 P Rh C2 126.3(9)
C50 P Rh C5 -93.3(3)
C60 P Rh C5 19.5(3)
C40 P Rh C5 139.7(3)
C50 P Rh Sn 73.5(2)
C60 P Rh Sn -173.7(2)
C40 P Rh Sn -53.5(3)
C10 N1 Si1 C17 101.1(5)
Sn N1 Si1 C17 -88.7(3)
C10 N1 Si1 C18 -19.2(5)
Sn N1 Si1 C18 151.1(3)
C10 N1 Si1 Si4 -132.8(4)
Sn N1 Si1 Si4 37.4(3)
C20 N2 Si2 C27 -36.4(6)
Sn N2 Si2 C27 158.7(3)
C20 N2 Si2 C28 84.0(5)
Sn N2 Si2 C28 -80.9(4)
C20 N2 Si2 Si4 -152.8(5)
Sn N2 Si2 Si4 42.3(3)
C30 N3 Si3 C38 77.8(5)
Sn N3 Si3 C38 -88.5(3)
C30 N3 Si3 C37 -41.2(5)
Sn N3 Si3 C37 152.4(3)
C30 N3 Si3 Si4 -159.0(4)
Sn N3 Si3 Si4 34.6(3)
N3 Si3 Si4 C19 165.1(3)
C38 Si3 Si4 C19 -73.6(3)
C37 Si3 Si4 C19 44.2(3)
N3 Si3 Si4 Si2 35.9(2)
C38 Si3 Si4 Si2 157.2(2)
C37 Si3 Si4 Si2 -85.0(2)
N3 Si3 Si4 Si1 -70.32(19)
C38 Si3 Si4 Si1 51.0(2)
C37 Si3 Si4 Si1 168.8(2)
N2 Si2 Si4 C19 162.3(3)
C27 Si2 Si4 C19 44.7(3)
C28 Si2 Si4 C19 -77.3(3)
N2 Si2 Si4 Si3 -74.04(19)
C27 Si2 Si4 Si3 168.4(2)
C28 Si2 Si4 Si3 46.4(2)
N2 Si2 Si4 Si1 32.47(19)
C27 Si2 Si4 Si1 -85.1(2)
C28 Si2 Si4 Si1 152.9(2)
N1 Si1 Si4 C19 153.1(3)
C17 Si1 Si4 C19 -85.0(4)
C18 Si1 Si4 C19 34.3(3)
N1 Si1 Si4 Si3 31.82(19)
C17 Si1 Si4 Si3 153.7(3)
C18 Si1 Si4 Si3 -87.0(2)
N1 Si1 Si4 Si2 -74.83(19)
C17 Si1 Si4 Si2 47.1(3)
C18 Si1 Si4 Si2 166.3(2)
C30 N3 Sn N1 -138.5(4)
Si3 N3 Sn N1 27.8(3)
C30 N3 Sn N2 123.7(4)
Si3 N3 Sn N2 -70.0(3)
C30 N3 Sn Rh 18.1(5)
Si3 N3 Sn Rh -175.6(2)
C10 N1 Sn N3 93.8(4)
Si1 N1 Sn N3 -76.6(3)
C10 N1 Sn N2 -165.0(4)
Si1 N1 Sn N2 24.6(3)
C10 N1 Sn Rh -58.1(4)
Si1 N1 Sn Rh 131.5(2)
C20 N2 Sn N3 -147.7(4)
Si2 N2 Sn N3 18.9(3)
C20 N2 Sn N1 111.3(4)
Si2 N2 Sn N1 -82.1(3)
C20 N2 Sn Rh -24.3(4)
Si2 N2 Sn Rh 142.3(3)
C4 Rh Sn N3 93.0(3)
C1 Rh Sn N3 16.6(2)
C2 Rh Sn N3 52.8(2)
C5 Rh Sn N3 9.1(5)
P Rh Sn N3 -127.24(16)
C4 Rh Sn N1 -119.7(4)
C1 Rh Sn N1 163.8(2)
C2 Rh Sn N1 -159.9(2)
C5 Rh Sn N1 156.4(5)
P Rh Sn N1 20.02(18)
C4 Rh Sn N2 -13.7(3)
C1 Rh Sn N2 -90.2(2)
C2 Rh Sn N2 -54.0(2)
C5 Rh Sn N2 -97.7(5)
P Rh Sn N2 125.99(14)

loop_
_platon_squeeze_void_nr
_platon_squeeze_void_average_x
_platon_squeeze_void_average_y
_platon_squeeze_void_average_z
_platon_squeeze_void_volume
_platon_squeeze_void_count_electrons
1 0.000 -0.006 0.250 206.2 48.5
2 0.000 0.006 0.750 206.2 48.2
3 0.500 0.494 0.250 206.2 48.5
4 0.500 0.506 0.750 206.2 48.4
5 0.197 0.200 0.583 9.0 0.0
6 0.803 0.200 0.917 9.0 0.0
7 0.303 0.300 0.083 9.0 0.0
8 0.697 0.300 0.417 9.0 0.1
9 0.303 0.700 0.583 9.0 0.0
10 0.697 0.700 0.917 9.0 0.0
11 0.197 0.800 0.083 9.0 0.1
12 0.803 0.800 0.417 9.0 0.0
